data_7026273
loop_
_publ_author_name
'Bobka, Roman'
'Roedel, J. Nicolas'
'Wirth, Stefan'
'Lorenz, Ingo-Peter'

_publ_section_title
;
 Reactions of Cu(I)Br with aziridine derivatives. Synthesis,
 characterization and crystal structures of monomeric, dimeric and
 hexameric aziridine (= az) complexes of the formal type [CuBr(az)2]n (n =
 1, 2) and [CuBr(az)]6.
;
_journal_issue 42
_journal_name_full 'Dalton transactions (Cambridge, England : 2003)'
_journal_page_first 10142
_journal_page_last 10147
_journal_paper_doi 10.1039/c0dt00320d
_journal_volume 39
_journal_year 2010
_chemical_formula_moiety 'C32 H36 Br2 Cu2 N4'
_chemical_formula_sum 'C32 H36 Br2 Cu2 N4'
_chemical_formula_weight 763.555
_chemical_name_common Bis(?2-bromo-bis(2-phenylaziridine)copper(i))
_chemical_name_systematic Bis[?2-bromo-bis(2-phenylaziridine)copper(I)]
_chemical_properties_physical 'air-sensitive, oxygen-sensitive'
_space_group_IT_number 2
_symmetry_cell_setting triclinic
_symmetry_Int_Tables_number 2
_symmetry_space_group_name_Hall '-P 1'
_symmetry_space_group_name_H-M 'P -1'
_atom_sites_solution_hydrogens geom
_atom_sites_solution_primary direct
_atom_sites_solution_secondary difmap
_audit_creation_date 08-Feb-06
_audit_creation_method SHELXL-97
_cell_angle_alpha 79.4170(10)
_cell_angle_beta 73.3740(10)
_cell_angle_gamma 89.2180(10)
_cell_formula_units_Z 2
_cell_length_a 9.6189(3)
_cell_length_b 10.3653(3)
_cell_length_c 16.4816(5)
_cell_measurement_reflns_used 5765
_cell_measurement_temperature 200(2)
_cell_measurement_theta_max 26.022
_cell_measurement_theta_min 3.134
_cell_volume 1546.46(8)
_computing_cell_refinement 'HKL Scalepack (Otwinowski & Minor 1997)'
_computing_data_collection 'Collect (Nonius BV, 1997-2000)'
_computing_data_reduction 'HKL Denzo and Scalepack (Otwinowski & Minor 1997)'
_computing_molecular_graphics
;
Ortep-3 for Windows: L. J. Farrugia, J. Appl. Cryst. 1997, 30, 565
;
_computing_structure_refinement 'SHELXL-97 (Sheldrick, 1997)'
_computing_structure_solution 'SHELXS-97 (Sheldrick, 1990)'
_diffrn_ambient_temperature 200(2)
_diffrn_detector_area_resol_mean 9
_diffrn_measured_fraction_theta_full 0.985
_diffrn_measured_fraction_theta_max 0.985
_diffrn_measurement_device '95mm CCD camera on \k-goniostat'
_diffrn_measurement_device_type KappaCCD
_diffrn_measurement_method omega-scan
_diffrn_radiation_collimation 0.25
_diffrn_radiation_monochromator graphite
_diffrn_radiation_probe x-ray
_diffrn_radiation_type MoK\a
_diffrn_radiation_wavelength 0.71073
_diffrn_reflns_av_R_equivalents 0.0801
_diffrn_reflns_av_sigmaI/netI 0.0518
_diffrn_reflns_limit_h_max 11
_diffrn_reflns_limit_h_min -11
_diffrn_reflns_limit_k_max 12
_diffrn_reflns_limit_k_min -12
_diffrn_reflns_limit_l_max 20
_diffrn_reflns_limit_l_min -19
_diffrn_reflns_number 22371
_diffrn_reflns_theta_full 26.05
_diffrn_reflns_theta_max 26.05
_diffrn_reflns_theta_min 3.31
_diffrn_source 'rotating anode X-ray tube'
_diffrn_source_current 55.00
_diffrn_source_power 3.025
_diffrn_source_voltage 55.00
_exptl_absorpt_coefficient_mu 3.987
_exptl_absorpt_correction_T_max 0.74504
_exptl_absorpt_correction_T_min 0.48282
_exptl_absorpt_correction_type analytical
_exptl_absorpt_process_details
;
A.L.Spek (2010) PLATON, A Multipurpose Crystallographic Tool,
Utrecht University, Utrecht, The Netherlands.
ABSTomba
Analytical Absorption Correction following the de Meulenaer & Tompa algorithm
(see. N.W. Alcock (1970). Crystallographic Computing, p 271)
;
_exptl_crystal_colour colourless
_exptl_crystal_density_diffrn 1.63979
_exptl_crystal_density_method 'not measured'
_exptl_crystal_description block
_exptl_crystal_F_000 768
_exptl_crystal_recrystallization_method 'slow isothermic diffusion of n-pentane into a solution in dichloromethane'
_exptl_crystal_size_max 0.25
_exptl_crystal_size_mid 0.16
_exptl_crystal_size_min 0.08
_refine_diff_density_max 1.021
_refine_diff_density_min -0.617
_refine_diff_density_rms 0.089
_refine_ls_extinction_method none
_refine_ls_goodness_of_fit_ref 1.052
_refine_ls_hydrogen_treatment constr
_refine_ls_matrix_type full
_refine_ls_number_parameters 361
_refine_ls_number_reflns 6017
_refine_ls_number_restraints 0
_refine_ls_restrained_S_all 1.052
_refine_ls_R_factor_all 0.0559
_refine_ls_R_factor_gt 0.0421
_refine_ls_shift/su_max 0.000
_refine_ls_shift/su_mean 0.000
_refine_ls_structure_factor_coef Fsqd
_refine_ls_weighting_details 'calc w=1/[\s^2^(Fo^2^)+(0.0332P)^2^+2.4687P] where P=(Fo^2^+2Fc^2^)/3'
_refine_ls_weighting_scheme calc
_refine_ls_wR_factor_gt 0.0999
_refine_ls_wR_factor_ref 0.1074
_reflns_number_gt 4849
_reflns_number_total 6017
_reflns_threshold_expression >2sigma(I)
_cod_data_source_file c0dt00320d.txt
_cod_data_source_block 5_(CCDC-771766)
_cod_original_sg_symbol_Hall -P1
_cod_database_code 7026273
_kl_diffrn_measurement_scan_angle omega-scan
_kl_diffrn_measurement_scan_step_degree 1.90
_kl_diffrn_measurement_scan_time_per_degree 10
_kl_diffrn_measurement_detector_distance 30

loop_
_symmetry_equiv_pos_as_xyz
'x, y, z'
'-x, -y, -z'

loop_
_atom_site_label
_atom_site_type_symbol
_atom_site_fract_x
_atom_site_fract_y
_atom_site_fract_z
_atom_site_U_iso_or_equiv
_atom_site_adp_type
_atom_site_occupancy
_atom_site_symmetry_multiplicity
_atom_site_calc_flag
_atom_site_refinement_flags
Br1 Br 0.24793(4) 0.42281(4) 0.48974(3) 0.03904(12) Uani 1 1 d .
Br2 Br 0.24740(4) -0.01441(4) 0.49939(3) 0.04104(12) Uani 1 1 d .
Cu1 Cu 0.26013(5) 0.23697(5) 0.40567(3) 0.04178(14) Uani 1 1 d .
Cu2 Cu 0.23607(5) 0.19473(5) 0.58331(3) 0.04147(14) Uani 1 1 d .
N1 N 0.0657(3) 0.2332(3) 0.3862(2) 0.0364(7) Uani 1 1 d .
H1A H 0.0176 0.1518 0.4096 0.044 Uiso 1 1 calc R
C1 C 0.0235(4) 0.2996(4) 0.3082(3) 0.0420(9) Uani 1 1 d .
H1B H -0.0457 0.2478 0.2903 0.050 Uiso 1 1 calc R
C2 C -0.0365(4) 0.3416(4) 0.3932(3) 0.0472(10) Uani 1 1 d .
H2A H -0.0005 0.4270 0.3998 0.057 Uiso 1 1 calc R
H2B H -0.1398 0.3187 0.4246 0.057 Uiso 1 1 calc R
C3 C 0.1369(4) 0.3799(4) 0.2368(3) 0.0384(9) Uani 1 1 d .
C4 C 0.2338(4) 0.4651(4) 0.2512(3) 0.0427(9) Uani 1 1 d .
H4 H 0.2293 0.4718 0.3086 0.051 Uiso 1 1 calc R
C5 C 0.3367(5) 0.5403(5) 0.1828(3) 0.0560(12) Uani 1 1 d .
H5 H 0.4025 0.5980 0.1935 0.067 Uiso 1 1 calc R
C6 C 0.3437(6) 0.5315(5) 0.0985(3) 0.0648(14) Uani 1 1 d .
H6 H 0.4140 0.5832 0.0514 0.078 Uiso 1 1 calc R
C7 C 0.2479(7) 0.4472(5) 0.0840(3) 0.0678(14) Uani 1 1 d .
H7 H 0.2527 0.4405 0.0265 0.081 Uiso 1 1 calc R
C8 C 0.1451(6) 0.3723(5) 0.1518(3) 0.0538(11) Uani 1 1 d .
H8 H 0.0793 0.3151 0.1406 0.065 Uiso 1 1 calc R
N2 N 0.4709(4) 0.2214(4) 0.3517(3) 0.0579(10) Uani 1 1 d .
H2 H 0.4930 0.1333 0.3553 0.069 Uiso 1 1 calc R
C9 C 0.5793(5) 0.3006(5) 0.2814(3) 0.0543(11) Uani 1 1 d .
H9 H 0.5440 0.3845 0.2550 0.065 Uiso 1 1 calc R
C10 C 0.5863(5) 0.2956(6) 0.3677(3) 0.0629(14) Uani 1 1 d .
H10A H 0.5592 0.3746 0.3937 0.075 Uiso 1 1 calc R
H10B H 0.6647 0.2456 0.3853 0.075 Uiso 1 1 calc R
C11 C 0.6868(4) 0.2320(5) 0.2179(3) 0.0505(11) Uani 1 1 d .
C12 C 0.7543(5) 0.1183(5) 0.2384(3) 0.0575(12) Uani 1 1 d .
H12 H 0.7344 0.0754 0.2969 0.069 Uiso 1 1 calc R
C13 C 0.8516(6) 0.0655(5) 0.1742(4) 0.0673(15) Uani 1 1 d .
H13 H 0.8971 -0.0140 0.1884 0.081 Uiso 1 1 calc R
C14 C 0.8821(5) 0.1299(6) 0.0887(4) 0.0674(15) Uani 1 1 d .
H14 H 0.9499 0.0958 0.0442 0.081 Uiso 1 1 calc R
C15 C 0.8136(6) 0.2419(6) 0.0697(3) 0.0655(14) Uani 1 1 d .
H15 H 0.8328 0.2857 0.0115 0.079 Uiso 1 1 calc R
C16 C 0.7180(5) 0.2920(5) 0.1331(3) 0.0559(12) Uani 1 1 d .
H16 H 0.6715 0.3707 0.1183 0.067 Uiso 1 1 calc R
N3 N 0.4301(3) 0.1775(3) 0.6021(2) 0.0365(7) Uani 1 1 d .
H3 H 0.4766 0.1056 0.5818 0.044 Uiso 1 1 calc R
C17 C 0.4771(4) 0.2070(4) 0.6759(3) 0.0423(9) Uani 1 1 d .
H17 H 0.5469 0.1448 0.6949 0.051 Uiso 1 1 calc R
C18 C 0.5340(4) 0.2879(4) 0.5890(3) 0.0455(10) Uani 1 1 d .
H18A H 0.4989 0.3780 0.5790 0.055 Uiso 1 1 calc R
H18B H 0.6365 0.2780 0.5570 0.055 Uiso 1 1 calc R
C19 C 0.3668(4) 0.2546(4) 0.7464(3) 0.0383(9) Uani 1 1 d .
C20 C 0.2704(5) 0.3497(4) 0.7290(3) 0.0443(9) Uani 1 1 d .
H20 H 0.2740 0.3844 0.6709 0.053 Uiso 1 1 calc R
C21 C 0.1689(5) 0.3945(5) 0.7953(3) 0.0536(11) Uani 1 1 d .
H21 H 0.1032 0.4590 0.7827 0.064 Uiso 1 1 calc R
C22 C 0.1643(6) 0.3449(5) 0.8795(3) 0.0598(13) Uani 1 1 d .
H22 H 0.0962 0.3759 0.9253 0.072 Uiso 1 1 calc R
C23 C 0.2581(6) 0.2507(5) 0.8970(3) 0.0622(13) Uani 1 1 d .
H23 H 0.2538 0.2158 0.9552 0.075 Uiso 1 1 calc R
C24 C 0.3586(5) 0.2058(4) 0.8313(3) 0.0517(11) Uani 1 1 d .
H24 H 0.4229 0.1405 0.8447 0.062 Uiso 1 1 calc R
N4 N 0.0257(4) 0.1579(4) 0.6364(3) 0.0539(10) Uani 1 1 d .
H4A H 0.0019 0.0725 0.6334 0.065 Uiso 1 1 calc R
C25 C -0.0809(5) 0.1996(5) 0.7081(3) 0.0549(11) Uani 1 1 d .
H25 H -0.0431 0.2676 0.7332 0.066 Uiso 1 1 calc R
C26 C -0.0896(5) 0.2446(5) 0.6218(3) 0.0579(13) Uani 1 1 d .
H26A H -0.0621 0.3379 0.5953 0.069 Uiso 1 1 calc R
H26B H -0.1693 0.2072 0.6052 0.069 Uiso 1 1 calc R
C27 C -0.1855(4) 0.0984(4) 0.7734(3) 0.0478(10) Uani 1 1 d .
C28 C -0.2144(5) 0.1114(5) 0.8577(3) 0.0554(12) Uani 1 1 d .
H28 H -0.1693 0.1819 0.8717 0.066 Uiso 1 1 calc R
C29 C -0.3075(6) 0.0240(6) 0.9220(3) 0.0649(14) Uani 1 1 d .
H29 H -0.3271 0.0349 0.9802 0.078 Uiso 1 1 calc R
C30 C -0.3727(5) -0.0791(5) 0.9033(4) 0.0642(14) Uani 1 1 d .
H30 H -0.4366 -0.1398 0.9482 0.077 Uiso 1 1 calc R
C31 C -0.3447(5) -0.0937(5) 0.8190(4) 0.0584(12) Uani 1 1 d .
H31 H -0.3895 -0.1645 0.8052 0.070 Uiso 1 1 calc R
C32 C -0.2501(5) -0.0040(5) 0.7541(3) 0.0527(11) Uani 1 1 d .
H32 H -0.2302 -0.0141 0.6957 0.063 Uiso 1 1 calc R

loop_
_atom_site_aniso_label
_atom_site_aniso_U_11
_atom_site_aniso_U_22
_atom_site_aniso_U_33
_atom_site_aniso_U_23
_atom_site_aniso_U_13
_atom_site_aniso_U_12
Br1 0.0418(2) 0.0339(2) 0.0402(2) -0.00761(16) -0.00945(17) 0.00045(15)
Br2 0.0403(2) 0.0357(2) 0.0470(2) -0.01091(17) -0.01048(18) 0.00110(15)
Cu1 0.0306(3) 0.0487(3) 0.0437(3) -0.0109(2) -0.0056(2) 0.0015(2)
Cu2 0.0310(3) 0.0466(3) 0.0438(3) -0.0077(2) -0.0064(2) -0.0002(2)
N1 0.0325(16) 0.0323(15) 0.0423(18) -0.0085(14) -0.0067(14) 0.0008(13)
C1 0.031(2) 0.045(2) 0.054(3) -0.0137(19) -0.0171(18) 0.0023(16)
C2 0.032(2) 0.051(2) 0.056(3) -0.015(2) -0.0063(19) 0.0056(17)
C3 0.038(2) 0.041(2) 0.041(2) -0.0096(17) -0.0181(17) 0.0108(16)
C4 0.046(2) 0.044(2) 0.039(2) -0.0063(18) -0.0136(18) 0.0023(18)
C5 0.055(3) 0.051(3) 0.057(3) 0.001(2) -0.014(2) -0.002(2)
C6 0.074(3) 0.057(3) 0.046(3) 0.005(2) 0.001(2) 0.010(3)
C7 0.100(4) 0.065(3) 0.040(3) -0.013(2) -0.019(3) 0.016(3)
C8 0.068(3) 0.052(3) 0.051(3) -0.016(2) -0.027(2) 0.010(2)
N2 0.037(2) 0.066(2) 0.066(3) -0.025(2) 0.0004(18) -0.0079(17)
C9 0.046(2) 0.055(3) 0.056(3) -0.006(2) -0.008(2) -0.005(2)
C10 0.035(2) 0.092(4) 0.065(3) -0.038(3) -0.005(2) -0.003(2)
C11 0.031(2) 0.070(3) 0.052(3) -0.023(2) -0.0049(19) -0.007(2)
C12 0.042(2) 0.075(3) 0.050(3) 0.001(2) -0.012(2) -0.020(2)
C13 0.053(3) 0.049(3) 0.107(5) -0.020(3) -0.030(3) 0.006(2)
C14 0.049(3) 0.086(4) 0.067(4) -0.044(3) 0.002(2) -0.001(3)
C15 0.062(3) 0.086(4) 0.041(3) -0.010(3) -0.004(2) -0.006(3)
C16 0.047(3) 0.054(3) 0.062(3) -0.009(2) -0.009(2) 0.000(2)
N3 0.0340(17) 0.0333(16) 0.0410(18) -0.0116(14) -0.0062(14) 0.0018(13)
C17 0.0302(19) 0.044(2) 0.058(3) -0.0131(19) -0.0202(18) 0.0055(16)
C18 0.032(2) 0.042(2) 0.059(3) -0.012(2) -0.0067(19) -0.0052(17)
C19 0.038(2) 0.038(2) 0.043(2) -0.0099(17) -0.0175(17) -0.0031(16)
C20 0.048(2) 0.049(2) 0.044(2) -0.0167(19) -0.0209(19) 0.0091(19)
C21 0.052(3) 0.058(3) 0.060(3) -0.025(2) -0.022(2) 0.016(2)
C22 0.061(3) 0.069(3) 0.050(3) -0.027(2) -0.006(2) -0.003(2)
C23 0.084(4) 0.062(3) 0.042(3) -0.007(2) -0.021(3) -0.005(3)
C24 0.062(3) 0.046(2) 0.052(3) -0.006(2) -0.027(2) 0.003(2)
N4 0.0394(19) 0.051(2) 0.061(2) -0.0056(18) -0.0009(17) 0.0057(16)
C25 0.044(2) 0.062(3) 0.059(3) -0.021(2) -0.009(2) 0.005(2)
C26 0.036(2) 0.063(3) 0.062(3) 0.011(2) -0.009(2) 0.002(2)
C27 0.028(2) 0.057(3) 0.051(3) 0.002(2) -0.0073(18) 0.0070(18)
C28 0.045(2) 0.057(3) 0.063(3) -0.020(2) -0.010(2) 0.008(2)
C29 0.063(3) 0.083(4) 0.043(3) -0.013(3) -0.006(2) 0.017(3)
C30 0.044(3) 0.064(3) 0.065(3) 0.014(3) -0.001(2) 0.001(2)
C31 0.048(3) 0.051(3) 0.083(4) -0.020(3) -0.025(3) 0.006(2)
C32 0.040(2) 0.076(3) 0.045(3) -0.019(2) -0.013(2) 0.018(2)

loop_
_atom_type_symbol
_atom_type_description
_atom_type_scat_dispersion_real
_atom_type_scat_dispersion_imag
_atom_type_scat_source
C C 0.0033 0.0016 'International Tables Vol C Tables 4.2.6.8 and 6.1.1.4'
H H 0.0000 0.0000 'International Tables Vol C Tables 4.2.6.8 and 6.1.1.4'
N N 0.0061 0.0033 'International Tables Vol C Tables 4.2.6.8 and 6.1.1.4'
Cu Cu 0.3201 1.2651 'International Tables Vol C Tables 4.2.6.8 and 6.1.1.4'
Br Br -0.2901 2.4595 'International Tables Vol C Tables 4.2.6.8 and 6.1.1.4'

loop_
_exptl_crystal_face_index_h
_exptl_crystal_face_index_k
_exptl_crystal_face_index_l
_exptl_crystal_face_perp_dist
1 0 0 0.070000
-1 0 0 0.090000
0 0 1 0.040000
0 0 -1 0.040000
3 3 2 0.050000
-3 -3 -2 0.050000
-5 6 -1 0.120000
5 -6 1 0.120000

loop_
_geom_angle_atom_site_label_1
_geom_angle_atom_site_label_2
_geom_angle_atom_site_label_3
_geom_angle
Cu1 Br1 Cu2 66.982(19)
Cu1 Br2 Cu2 61.460(17)
N2 Cu1 N1 144.00(16)
N2 Cu1 Br1 104.25(12)
N1 Cu1 Br1 103.70(9)
N2 Cu1 Br2 89.64(13)
N1 Cu1 Br2 98.10(9)
Br1 Cu1 Br2 115.92(2)
N2 Cu1 Cu2 103.11(13)
N1 Cu1 Cu2 111.09(9)
Br1 Cu1 Cu2 56.583(17)
Br2 Cu1 Cu2 59.335(17)
N4 Cu2 N3 145.22(15)
N4 Cu2 Br1 103.06(11)
N3 Cu2 Br1 104.35(9)
N4 Cu2 Br2 89.65(12)
N3 Cu2 Br2 97.36(9)
Br1 Cu2 Br2 115.64(2)
N4 Cu2 Cu1 102.27(12)
N3 Cu2 Cu1 110.59(9)
Br1 Cu2 Cu1 56.434(17)
Br2 Cu2 Cu1 59.205(17)
C2 N1 C1 60.2(3)
C2 N1 Cu1 125.1(3)
C1 N1 Cu1 127.6(2)
C2 N1 H1A 111.6
C1 N1 H1A 111.6
Cu1 N1 H1A 111.6
C3 C1 C2 121.7(4)
C3 C1 N1 117.8(3)
C2 C1 N1 59.2(3)
C3 C1 H1B 115.5
C2 C1 H1B 115.5
N1 C1 H1B 115.5
N1 C2 C1 60.6(3)
N1 C2 H2A 117.7
C1 C2 H2A 117.7
N1 C2 H2B 117.7
C1 C2 H2B 117.7
H2A C2 H2B 114.8
C4 C3 C8 118.5(4)
C4 C3 C1 122.3(4)
C8 C3 C1 119.2(4)
C5 C4 C3 120.8(4)
C5 C4 H4 119.6
C3 C4 H4 119.6
C4 C5 C6 120.1(5)
C4 C5 H5 120.0
C6 C5 H5 120.0
C7 C6 C5 119.4(5)
C7 C6 H6 120.3
C5 C6 H6 120.3
C6 C7 C8 120.8(5)
C6 C7 H7 119.6
C8 C7 H7 119.6
C7 C8 C3 120.5(5)
C7 C8 H8 119.8
C3 C8 H8 119.8
C9 N2 C10 59.0(3)
C9 N2 Cu1 134.1(3)
C10 N2 Cu1 124.4(3)
C9 N2 H2 109.9
C10 N2 H2 109.9
Cu1 N2 H2 109.9
C10 C9 N2 61.4(3)
C10 C9 C11 122.2(4)
N2 C9 C11 118.6(4)
C10 C9 H9 114.8
N2 C9 H9 114.8
C11 C9 H9 114.8
C9 C10 N2 59.7(3)
C9 C10 H10A 117.8
N2 C10 H10A 117.8
C9 C10 H10B 117.8
N2 C10 H10B 117.8
H10A C10 H10B 114.9
C16 C11 C12 118.6(4)
C16 C11 C9 115.5(4)
C12 C11 C9 125.9(4)
C11 C12 C13 120.4(5)
C11 C12 H12 119.8
C13 C12 H12 119.8
C12 C13 C14 119.5(5)
C12 C13 H13 120.2
C14 C13 H13 120.2
C15 C14 C13 119.2(5)
C15 C14 H14 120.4
C13 C14 H14 120.4
C14 C15 C16 120.7(5)
C14 C15 H15 119.7
C16 C15 H15 119.7
C15 C16 C11 121.6(5)
C15 C16 H16 119.2
C11 C16 H16 119.2
C18 N3 C17 59.7(3)
C18 N3 Cu2 124.9(3)
C17 N3 Cu2 128.5(2)
C18 N3 H3 111.5
C17 N3 H3 111.5
Cu2 N3 H3 111.5
C18 C17 C19 122.4(4)
C18 C17 N3 59.5(3)
C19 C17 N3 117.9(3)
C18 C17 H17 115.2
C19 C17 H17 115.2
N3 C17 H17 115.2
N3 C18 C17 60.9(3)
N3 C18 H18A 117.7
C17 C18 H18A 117.7
N3 C18 H18B 117.7
C17 C18 H18B 117.7
H18A C18 H18B 114.8
C24 C19 C20 118.2(4)
C24 C19 C17 120.4(4)
C20 C19 C17 121.4(4)
C21 C20 C19 121.0(4)
C21 C20 H20 119.5
C19 C20 H20 119.5
C22 C21 C20 119.5(4)
C22 C21 H21 120.2
C20 C21 H21 120.2
C23 C22 C21 119.8(4)
C23 C22 H22 120.1
C21 C22 H22 120.1
C22 C23 C24 120.8(5)
C22 C23 H23 119.6
C24 C23 H23 119.6
C19 C24 C23 120.8(4)
C19 C24 H24 119.6
C23 C24 H24 119.6
C25 N4 C26 59.1(3)
C25 N4 Cu2 133.7(3)
C26 N4 Cu2 125.9(3)
C25 N4 H4A 109.6
C26 N4 H4A 109.6
Cu2 N4 H4A 109.6
C26 C25 N4 60.8(3)
C26 C25 C27 123.4(4)
N4 C25 C27 119.0(4)
C26 C25 H25 114.4
N4 C25 H25 114.4
C27 C25 H25 114.4
C25 C26 N4 60.1(3)
C25 C26 H26A 117.8
N4 C26 H26A 117.8
C25 C26 H26B 117.8
N4 C26 H26B 117.8
H26A C26 H26B 114.9
C32 C27 C28 119.1(4)
C32 C27 C25 124.7(4)
C28 C27 C25 116.2(4)
C29 C28 C27 120.7(5)
C29 C28 H28 119.7
C27 C28 H28 119.7
C28 C29 C30 120.6(5)
C28 C29 H29 119.7
C30 C29 H29 119.7
C29 C30 C31 119.4(5)
C29 C30 H30 120.3
C31 C30 H30 120.3
C30 C31 C32 119.5(5)
C30 C31 H31 120.3
C32 C31 H31 120.3
C27 C32 C31 120.6(4)
C27 C32 H32 119.7
C31 C32 H32 119.7

loop_
_geom_bond_atom_site_label_1
_geom_bond_atom_site_label_2
_geom_bond_distance
Br1 Cu1 2.5545(6)
Br1 Cu2 2.5589(6)
Br2 Cu1 2.7591(6)
Br2 Cu2 2.7628(6)
Cu1 N2 1.985(4)
Cu1 N1 1.988(3)
Cu1 Cu2 2.8216(7)
Cu2 N4 1.973(4)
Cu2 N3 1.978(3)
N1 C2 1.481(5)
N1 C1 1.502(5)
N1 H1A 0.9300
C1 C3 1.482(6)
C1 C2 1.496(6)
C1 H1B 1.0000
C2 H2A 0.9900
C2 H2B 0.9900
C3 C4 1.390(6)
C3 C8 1.397(6)
C4 C5 1.384(6)
C4 H4 0.9500
C5 C6 1.392(7)
C5 H5 0.9500
C6 C7 1.378(8)
C6 H6 0.9500
C7 C8 1.378(7)
C7 H7 0.9500
C8 H8 0.9500
N2 C9 1.445(6)
N2 C10 1.469(6)
N2 H2 0.9300
C9 C10 1.435(7)
C9 C11 1.518(6)
C9 H9 1.0000
C10 H10A 0.9900
C10 H10B 0.9900
C11 C16 1.369(7)
C11 C12 1.373(7)
C12 C13 1.388(7)
C12 H12 0.9500
C13 C14 1.393(8)
C13 H13 0.9500
C14 C15 1.358(8)
C14 H14 0.9500
C15 C16 1.358(7)
C15 H15 0.9500
C16 H16 0.9500
N3 C18 1.473(5)
N3 C17 1.494(5)
N3 H3 0.9300
C17 C18 1.476(6)
C17 C19 1.487(6)
C17 H17 1.0000
C18 H18A 0.9900
C18 H18B 0.9900
C19 C24 1.378(6)
C19 C20 1.392(5)
C20 C21 1.388(6)
C20 H20 0.9500
C21 C22 1.377(7)
C21 H21 0.9500
C22 C23 1.368(7)
C22 H22 0.9500
C23 C24 1.378(7)
C23 H23 0.9500
C24 H24 0.9500
N4 C25 1.455(6)
N4 C26 1.464(6)
N4 H4A 0.9300
C25 C26 1.439(7)
C25 C27 1.505(6)
C25 H25 1.0000
C26 H26A 0.9900
C26 H26B 0.9900
C27 C32 1.368(7)
C27 C28 1.368(7)
C28 C29 1.368(7)
C28 H28 0.9500
C29 C30 1.371(8)
C29 H29 0.9500
C30 C31 1.374(8)
C30 H30 0.9500
C31 C32 1.392(7)
C31 H31 0.9500
C32 H32 0.9500

loop_
_geom_hbond_atom_site_label_D
_geom_hbond_atom_site_label_H
_geom_hbond_atom_site_label_A
_geom_hbond_distance_DH
_geom_hbond_distance_HA
_geom_hbond_distance_DA
_geom_hbond_angle_DHA
_geom_hbond_site_symmetry_A
N1 H1A Br2 0.93 2.81 3.625(3) 146.7 2_556
N3 H3 Br2 0.93 2.85 3.634(3) 143.3 2_656

loop_
_geom_torsion_atom_site_label_1
_geom_torsion_atom_site_label_2
_geom_torsion_atom_site_label_3
_geom_torsion_atom_site_label_4
_geom_torsion
Cu2 Br1 Cu1 N2 -96.47(14)
Cu2 Br1 Cu1 N1 106.44(10)
Cu2 Br1 Cu1 Br2 0.20(2)
Cu2 Br2 Cu1 N2 105.51(12)
Cu2 Br2 Cu1 N1 -109.77(9)
Cu2 Br2 Cu1 Br1 -0.20(2)
Cu1 Br1 Cu2 N4 -96.20(13)
Cu1 Br1 Cu2 N3 105.43(10)
Cu1 Br1 Cu2 Br2 -0.20(2)
Cu1 Br2 Cu2 N4 104.54(12)
Cu1 Br2 Cu2 N3 -109.63(9)
Cu1 Br2 Cu2 Br1 0.20(2)
N2 Cu1 Cu2 N4 -163.77(16)
N1 Cu1 Cu2 N4 4.81(15)
Br1 Cu1 Cu2 N4 97.65(11)
Br2 Cu1 Cu2 N4 -82.13(11)
N2 Cu1 Cu2 N3 4.66(15)
N1 Cu1 Cu2 N3 173.24(13)
Br1 Cu1 Cu2 N3 -93.92(10)
Br2 Cu1 Cu2 N3 86.29(10)
N2 Cu1 Cu2 Br1 98.58(12)
N1 Cu1 Cu2 Br1 -92.84(10)
Br2 Cu1 Cu2 Br1 -179.79(2)
N2 Cu1 Cu2 Br2 -81.63(12)
N1 Cu1 Cu2 Br2 86.95(10)
Br1 Cu1 Cu2 Br2 179.79(2)
N2 Cu1 N1 C2 -121.9(4)
Br1 Cu1 N1 C2 18.2(3)
Br2 Cu1 N1 C2 137.4(3)
Cu2 Cu1 N1 C2 77.3(3)
N2 Cu1 N1 C1 -44.9(4)
Br1 Cu1 N1 C1 95.1(3)
Br2 Cu1 N1 C1 -145.6(3)
Cu2 Cu1 N1 C1 154.2(3)
C2 N1 C1 C3 112.2(4)
Cu1 N1 C1 C3 -1.1(5)
Cu1 N1 C1 C2 -113.3(3)
Cu1 N1 C2 C1 117.2(3)
C3 C1 C2 N1 -105.7(4)
C2 C1 C3 C4 26.2(6)
N1 C1 C3 C4 -43.0(5)
C2 C1 C3 C8 -152.3(4)
N1 C1 C3 C8 138.5(4)
C8 C3 C4 C5 -0.4(6)
C1 C3 C4 C5 -178.8(4)
C3 C4 C5 C6 0.2(7)
C4 C5 C6 C7 -0.2(7)
C5 C6 C7 C8 0.3(8)
C6 C7 C8 C3 -0.5(8)
C4 C3 C8 C7 0.5(6)
C1 C3 C8 C7 179.0(4)
N1 Cu1 N2 C9 67.2(5)
Br1 Cu1 N2 C9 -72.8(4)
Br2 Cu1 N2 C9 170.5(4)
Cu2 Cu1 N2 C9 -131.1(4)
N1 Cu1 N2 C10 145.3(4)
Br1 Cu1 N2 C10 5.4(4)
Br2 Cu1 N2 C10 -111.3(4)
Cu2 Cu1 N2 C10 -53.0(4)
Cu1 N2 C9 C10 109.6(5)
C10 N2 C9 C11 113.2(5)
Cu1 N2 C9 C11 -137.2(4)
C11 C9 C10 N2 -107.5(5)
Cu1 N2 C10 C9 -124.9(4)
C10 C9 C11 C16 -148.3(5)
N2 C9 C11 C16 139.3(5)
C10 C9 C11 C12 31.1(7)
N2 C9 C11 C12 -41.3(7)
C16 C11 C12 C13 -0.2(7)
C9 C11 C12 C13 -179.6(4)
C11 C12 C13 C14 1.0(7)
C12 C13 C14 C15 -1.3(8)
C13 C14 C15 C16 0.9(8)
C14 C15 C16 C11 -0.1(8)
C12 C11 C16 C15 -0.2(7)
C9 C11 C16 C15 179.2(4)
N4 Cu2 N3 C18 -123.3(3)
Br1 Cu2 N3 C18 17.8(3)
Br2 Cu2 N3 C18 136.7(3)
Cu1 Cu2 N3 C18 76.9(3)
N4 Cu2 N3 C17 -46.7(4)
Br1 Cu2 N3 C17 94.3(3)
Br2 Cu2 N3 C17 -146.8(3)
Cu1 Cu2 N3 C17 153.4(3)
Cu2 N3 C17 C18 -112.4(3)
C18 N3 C17 C19 113.0(4)
Cu2 N3 C17 C19 0.6(5)
Cu2 N3 C18 C17 118.1(3)
C19 C17 C18 N3 -105.7(4)
C18 C17 C19 C24 -153.5(4)
N3 C17 C19 C24 136.6(4)
C18 C17 C19 C20 25.9(6)
N3 C17 C19 C20 -44.0(5)
C24 C19 C20 C21 0.2(6)
C17 C19 C20 C21 -179.2(4)
C19 C20 C21 C22 0.5(7)
C20 C21 C22 C23 -1.0(7)
C21 C22 C23 C24 0.8(8)
C20 C19 C24 C23 -0.4(6)
C17 C19 C24 C23 179.1(4)
C22 C23 C24 C19 -0.1(7)
N3 Cu2 N4 C25 62.6(5)
Br1 Cu2 N4 C25 -78.7(4)
Br2 Cu2 N4 C25 165.0(4)
Cu1 Cu2 N4 C25 -136.7(4)
N3 Cu2 N4 C26 141.9(4)
Br1 Cu2 N4 C26 0.6(4)
Br2 Cu2 N4 C26 -115.7(4)
Cu1 Cu2 N4 C26 -57.4(4)
Cu2 N4 C25 C26 111.9(4)
C26 N4 C25 C27 114.2(5)
Cu2 N4 C25 C27 -133.8(4)
C27 C25 C26 N4 -107.2(5)
Cu2 N4 C26 C25 -124.1(4)
C26 C25 C27 C32 33.1(7)
N4 C25 C27 C32 -39.3(6)
C26 C25 C27 C28 -147.9(5)
N4 C25 C27 C28 139.8(4)
C32 C27 C28 C29 -0.6(7)
C25 C27 C28 C29 -179.7(4)
C27 C28 C29 C30 0.6(7)
C28 C29 C30 C31 -0.5(8)
C29 C30 C31 C32 0.3(7)
C28 C27 C32 C31 0.4(6)
C25 C27 C32 C31 179.4(4)
C30 C31 C32 C27 -0.2(7)
